data_7051078
loop_
_publ_author_name
'Bermejo, M. R.'
'Fondo, M.'
'Garcia-Deibe, A.'
'Piro, O.'
'Sousa, A.'
'Sousa-Pedrares, A.'

_publ_section_title
;
Structural characterisation of metal complexes containing
1-[(4-methylphenyl)sulfonamido(-2-([1-(2-pyridylmethylidene]amino(benzene
;
_journal_name_full 'New Journal of Chemistry'
_journal_year 2001
_chemical_formula_sum 'C38 H32 Co N6 O4 S2'
_chemical_formula_weight 759.75
_space_group_IT_number 4
_symmetry_cell_setting monoclinic
_symmetry_space_group_name_Hall 'P 2yb'
_symmetry_space_group_name_H-M 'P 1 21 1'
_cell_angle_alpha 90.00
_cell_angle_beta 103.235(4)
_cell_angle_gamma 90.00
_cell_formula_units_Z 2
_cell_length_a 10.780(2)
_cell_length_b 15.226(3)
_cell_length_c 11.158(2)
_cell_measurement_temperature 293(2)
_cell_volume 1782.9(6)
_diffrn_ambient_temperature 293(2)
_exptl_crystal_density_diffrn 1.415
_cod_depositor_comments
;
The following automatic conversions were performed:
'_symmetry_cell_setting' value 'Monoclinic' changed to 'monoclinic'
according to '/home/saulius/struct/CIF-dictionaries/cif_core.dic'
dictionary named 'cif_core.dic' version 2.4.1 from 2010-06-29.

Automatic conversion script
Id: cif_fix_enum 1527 2010-12-29 10:47:43Z saulius 
;
_cod_original_sg_symbol_H-M 'P 21'
_cod_database_code 7051078

loop_
_symmetry_equiv_pos_as_xyz
'x, y, z'
'-x, y+1/2, -z'

loop_
_atom_site_label
_atom_site_type_symbol
_atom_site_fract_x
_atom_site_fract_y
_atom_site_fract_z
_atom_site_U_iso_or_equiv
_atom_site_adp_type
_atom_site_occupancy
_atom_site_symmetry_multiplicity
_atom_site_calc_flag
_atom_site_refinement_flags
_atom_site_disorder_assembly
_atom_site_disorder_group
Co1 Co 0.60380(12) 0.58068(9) 0.60495(13) 0.0341(4) Uani 1 1 d . . .
N1 N 0.5950(8) 0.6516(6) 0.7754(9) 0.042(3) Uani 1 1 d . . .
N2 N 0.6768(8) 0.7036(5) 0.5835(9) 0.032(2) Uani 1 1 d . . .
N3 N 0.6148(6) 0.5777(6) 0.4201(6) 0.0288(19) Uani 1 1 d . . .
N4 N 0.4027(8) 0.6205(7) 0.5574(8) 0.041(3) Uani 1 1 d . . .
N5 N 0.5100(8) 0.4711(6) 0.6516(8) 0.035(3) Uani 1 1 d . . .
N6 N 0.7569(7) 0.4998(5) 0.6892(8) 0.033(2) Uani 1 1 d . . .
C1 C 0.5544(11) 0.6211(9) 0.8748(12) 0.065(4) Uani 1 1 d . . .
H1 H 0.5331 0.5621 0.8781 0.077 Uiso 1 1 calc R . .
C2 C 0.5447(15) 0.6741(10) 0.9672(14) 0.080(5) Uani 1 1 d . . .
H2 H 0.5119 0.6529 1.0318 0.096 Uiso 1 1 calc R . .
C3 C 0.5833(16) 0.7606(12) 0.9669(13) 0.097(6) Uani 1 1 d . . .
H3 H 0.5815 0.7963 1.0341 0.116 Uiso 1 1 calc R . .
C4 C 0.6257(13) 0.7957(9) 0.8657(15) 0.086(5) Uani 1 1 d . . .
H4 H 0.6480 0.8545 0.8619 0.104 Uiso 1 1 calc R . .
C5 C 0.6318(12) 0.7358(9) 0.7716(13) 0.053(4) Uani 1 1 d . . .
C6 C 0.6765(12) 0.7636(8) 0.6630(12) 0.046(4) Uani 1 1 d . . .
H6 H 0.7026 0.8208 0.6528 0.055 Uiso 1 1 calc R . .
C7 C 0.7252(9) 0.7133(7) 0.4734(11) 0.033(3) Uani 1 1 d . . .
C8 C 0.7996(10) 0.7829(8) 0.4546(12) 0.047(4) Uani 1 1 d . . .
H8 H 0.8209 0.8264 0.5144 0.056 Uiso 1 1 calc R . .
C9 C 0.8421(12) 0.7889(8) 0.3503(15) 0.055(4) Uani 1 1 d . . .
H9 H 0.8932 0.8355 0.3375 0.067 Uiso 1 1 calc R . .
C10 C 0.8076(12) 0.7235(8) 0.2630(12) 0.055(4) Uani 1 1 d . . .
H10 H 0.8370 0.7274 0.1910 0.066 Uiso 1 1 calc R . .
C11 C 0.7321(10) 0.6533(8) 0.2767(11) 0.050(4) Uani 1 1 d . . .
H11 H 0.7093 0.6112 0.2152 0.059 Uiso 1 1 calc R . .
C12 C 0.6907(10) 0.6472(7) 0.3870(11) 0.034(3) Uani 1 1 d . . .
S1 S 0.5515(3) 0.50675(19) 0.3196(3) 0.0400(8) Uani 1 1 d . . .
O1 O 0.4840(7) 0.4457(5) 0.3828(7) 0.054(2) Uani 1 1 d . . .
O2 O 0.4789(6) 0.5484(4) 0.2066(6) 0.050(2) Uani 1 1 d . . .
C13 C 0.6743(10) 0.4481(7) 0.2766(11) 0.030(3) Uani 1 1 d . . .
C14 C 0.7826(13) 0.4253(8) 0.3623(13) 0.064(4) Uani 1 1 d . . .
H14 H 0.7944 0.4434 0.4438 0.076 Uiso 1 1 calc R . .
C15 C 0.8747(14) 0.3745(10) 0.3247(15) 0.076(5) Uani 1 1 d . . .
H15 H 0.9470 0.3580 0.3833 0.092 Uiso 1 1 calc R . .
C16 C 0.8632(14) 0.3476(8) 0.2041(14) 0.062(4) Uani 1 1 d . . .
C17 C 0.7505(12) 0.3727(9) 0.1173(13) 0.064(4) Uani 1 1 d . . .
H17 H 0.7379 0.3567 0.0350 0.077 Uiso 1 1 calc R . .
C18 C 0.6606(11) 0.4213(8) 0.1581(11) 0.055(4) Uani 1 1 d . . .
H18 H 0.5864 0.4366 0.1013 0.066 Uiso 1 1 calc R . .
C19 C 0.9641(12) 0.2914(9) 0.1610(13) 0.109(6) Uani 1 1 d . . .
H19A H 0.9361 0.2798 0.0744 0.164 Uiso 1 1 calc R . .
H19B H 0.9754 0.2369 0.2054 0.164 Uiso 1 1 calc R . .
H19C H 1.0436 0.3226 0.1764 0.164 Uiso 1 1 calc R . .
C20 C 0.3531(11) 0.6985(8) 0.5155(12) 0.056(4) Uani 1 1 d . . .
H20 H 0.4040 0.7437 0.4977 0.068 Uiso 1 1 calc R . .
C21 C 0.2186(12) 0.7090(9) 0.4995(12) 0.063(4) Uani 1 1 d . . .
H21 H 0.1800 0.7610 0.4666 0.076 Uiso 1 1 calc R . .
C22 C 0.1492(12) 0.6462(11) 0.5305(13) 0.071(5) Uani 1 1 d . . .
H22 H 0.0625 0.6558 0.5222 0.085 Uiso 1 1 calc R . .
C23 C 0.1987(10) 0.5691(10) 0.5735(10) 0.058(4) Uani 1 1 d . . .
H23 H 0.1481 0.5246 0.5940 0.070 Uiso 1 1 calc R . .
C24 C 0.3248(11) 0.5584(9) 0.5859(11) 0.051(4) Uani 1 1 d . . .
C25 C 0.3922(11) 0.4784(7) 0.6397(11) 0.047(4) Uani 1 1 d . . .
H25 H 0.3467 0.4329 0.6651 0.056 Uiso 1 1 calc R . .
C26 C 0.5882(11) 0.4001(7) 0.7043(11) 0.038(3) Uani 1 1 d . . .
C27 C 0.5404(13) 0.3197(8) 0.7335(11) 0.058(4) Uani 1 1 d . . .
H27 H 0.4530 0.3102 0.7192 0.069 Uiso 1 1 calc R . .
C28 C 0.6243(13) 0.2551(9) 0.7834(11) 0.058(4) Uani 1 1 d . . .
H28 H 0.5932 0.2014 0.8032 0.069 Uiso 1 1 calc R . .
C29 C 0.7487(14) 0.2673(8) 0.8043(11) 0.055(4) Uani 1 1 d . . .
H29 H 0.8029 0.2217 0.8383 0.066 Uiso 1 1 calc R . .
C30 C 0.8017(11) 0.3469(7) 0.7766(10) 0.044(3) Uani 1 1 d . . .
H30 H 0.8897 0.3534 0.7917 0.053 Uiso 1 1 calc R . .
C31 C 0.7212(12) 0.4171(8) 0.7260(11) 0.038(3) Uani 1 1 d . . .
S2 S 0.9036(3) 0.5234(2) 0.7069(3) 0.0409(9) Uani 1 1 d . . .
O3 O 0.9731(6) 0.4578(4) 0.6538(7) 0.048(2) Uani 1 1 d . . .
O4 O 0.9125(6) 0.6120(4) 0.6632(7) 0.046(2) Uani 1 1 d . . .
C33 C 0.9067(11) 0.5470(8) 0.9496(12) 0.070(5) Uani 1 1 d . . .
H33 H 0.8205 0.5602 0.9230 0.084 Uiso 1 1 calc R . .
C34 C 0.9647(13) 0.5511(11) 1.0749(12) 0.088(6) Uani 1 1 d . . .
H34 H 0.9183 0.5677 1.1319 0.106 Uiso 1 1 calc R . .
C35 C 1.0904(14) 0.5303(8) 1.1120(13) 0.066(4) Uani 1 1 d . . .
C36 C 1.1582(13) 0.5156(10) 1.0233(16) 0.099(6) Uani 1 1 d . . .
H36 H 1.2464 0.5109 1.0478 0.118 Uiso 1 1 calc R . .
C37 C 1.1030(15) 0.5076(12) 0.9033(14) 0.130(8) Uani 1 1 d . . .
H37 H 1.1500 0.4914 0.8465 0.156 Uiso 1 1 calc R . .
C32 C 0.9745(10) 0.5242(7) 0.8672(9) 0.036(3) Uani 1 1 d . . .
C38 C 1.1488(12) 0.5295(9) 1.2512(11) 0.091(5) Uani 1 1 d . . .
H38A H 1.2377 0.5151 1.2656 0.136 Uiso 1 1 calc R . .
H38B H 1.1060 0.4865 1.2900 0.136 Uiso 1 1 calc R . .
H38C H 1.1392 0.5865 1.2849 0.136 Uiso 1 1 calc R . .

loop_
_atom_site_aniso_label
_atom_site_aniso_U_11
_atom_site_aniso_U_22
_atom_site_aniso_U_33
_atom_site_aniso_U_23
_atom_site_aniso_U_13
_atom_site_aniso_U_12
Co1 0.0333(8) 0.0317(9) 0.0384(10) 0.0002(10) 0.0108(7) -0.0016(10)
N1 0.040(6) 0.040(6) 0.042(7) -0.010(6) 0.001(5) 0.009(5)
N2 0.029(6) 0.027(6) 0.034(7) 0.006(5) -0.002(5) 0.000(5)
N3 0.037(5) 0.026(4) 0.024(5) -0.012(5) 0.008(4) -0.019(6)
N4 0.029(6) 0.067(8) 0.027(6) 0.009(5) 0.007(5) -0.014(6)
N5 0.034(6) 0.034(6) 0.041(7) 0.003(5) 0.017(5) -0.009(5)
N6 0.019(5) 0.032(6) 0.053(7) 0.006(5) 0.017(5) 0.002(5)
C1 0.084(10) 0.085(13) 0.026(9) -0.001(8) 0.016(8) 0.004(9)
C2 0.132(15) 0.066(12) 0.049(12) 0.006(9) 0.032(11) 0.000(11)
C3 0.137(17) 0.127(16) 0.023(10) -0.018(11) 0.011(11) 0.048(13)
C4 0.106(13) 0.074(12) 0.065(12) -0.030(10) -0.011(11) 0.033(10)
C5 0.048(9) 0.048(9) 0.056(10) -0.022(9) -0.004(8) 0.013(8)
C6 0.053(9) 0.033(8) 0.050(10) -0.026(8) 0.011(8) -0.011(7)
C7 0.020(6) 0.031(7) 0.047(9) 0.026(7) 0.007(6) 0.004(6)
C8 0.038(8) 0.047(8) 0.050(10) -0.002(7) 0.001(7) -0.014(7)
C9 0.043(9) 0.037(9) 0.087(13) 0.011(9) 0.017(9) -0.011(7)
C10 0.064(10) 0.050(9) 0.057(10) 0.013(8) 0.026(9) -0.004(8)
C11 0.043(8) 0.049(9) 0.059(10) 0.015(8) 0.017(8) -0.009(7)
C12 0.026(7) 0.032(7) 0.041(8) 0.009(7) 0.004(6) 0.004(6)
S1 0.0390(18) 0.040(2) 0.041(2) -0.0079(17) 0.0096(17) -0.0038(17)
O1 0.058(5) 0.063(6) 0.049(6) -0.016(5) 0.028(5) -0.030(5)
O2 0.047(5) 0.056(6) 0.039(5) -0.005(4) -0.009(4) 0.010(4)
C13 0.038(7) 0.026(7) 0.032(8) -0.007(6) 0.019(6) 0.009(6)
C14 0.079(11) 0.069(11) 0.046(10) 0.006(8) 0.019(9) 0.023(9)
C15 0.065(11) 0.101(14) 0.062(13) 0.025(11) 0.013(10) 0.021(10)
C16 0.082(11) 0.045(9) 0.065(11) -0.001(8) 0.032(10) 0.019(8)
C17 0.051(9) 0.069(11) 0.068(12) -0.037(9) 0.004(9) -0.011(8)
C18 0.041(8) 0.074(10) 0.047(10) -0.013(8) 0.005(7) 0.020(8)
C19 0.098(13) 0.129(16) 0.103(15) -0.003(12) 0.029(12) 0.059(12)
C20 0.045(9) 0.038(8) 0.084(12) 0.012(8) 0.010(8) -0.001(7)
C21 0.047(9) 0.071(11) 0.071(11) 0.013(9) 0.014(9) 0.018(9)
C22 0.028(8) 0.112(14) 0.077(12) 0.018(11) 0.022(9) 0.013(9)
C23 0.032(7) 0.088(13) 0.057(9) 0.002(9) 0.016(6) -0.020(9)
C24 0.034(7) 0.076(13) 0.044(9) 0.001(8) 0.008(7) 0.001(8)
C25 0.041(8) 0.047(9) 0.062(10) 0.010(7) 0.032(7) -0.014(7)
C26 0.042(8) 0.027(7) 0.046(9) -0.007(7) 0.010(7) -0.002(6)
C27 0.078(10) 0.047(9) 0.047(10) 0.007(7) 0.015(8) -0.024(8)
C28 0.079(11) 0.044(9) 0.045(9) 0.011(7) 0.002(9) -0.008(9)
C29 0.088(12) 0.034(9) 0.043(9) 0.002(7) 0.015(9) 0.009(8)
C30 0.042(8) 0.035(8) 0.055(10) 0.014(7) 0.011(7) 0.009(7)
C31 0.050(9) 0.037(8) 0.027(8) -0.007(6) 0.012(7) -0.003(7)
S2 0.0291(18) 0.047(2) 0.045(2) 0.0029(19) 0.0060(16) 0.0006(18)
O3 0.046(5) 0.049(5) 0.055(6) -0.006(4) 0.022(5) 0.021(4)
O4 0.034(5) 0.034(6) 0.070(6) 0.022(4) 0.012(4) -0.008(4)
C33 0.049(8) 0.102(14) 0.051(10) -0.023(8) -0.006(8) 0.025(8)
C34 0.072(10) 0.150(18) 0.044(10) -0.034(10) 0.016(8) 0.015(11)
C35 0.067(9) 0.070(10) 0.051(10) -0.020(9) -0.011(9) 0.003(10)
C36 0.072(11) 0.120(14) 0.107(15) -0.025(13) 0.027(12) 0.024(11)
C37 0.111(14) 0.200(19) 0.057(12) -0.034(14) -0.025(11) 0.104(14)
C32 0.047(7) 0.041(7) 0.018(7) 0.004(6) 0.004(6) 0.012(7)
C38 0.100(11) 0.088(11) 0.072(12) -0.002(9) -0.003(10) -0.032(10)

loop_
_geom_bond_atom_site_label_1
_geom_bond_atom_site_label_2
_geom_bond_distance
_geom_bond_site_symmetry_2
_geom_bond_publ_flag
Co1 N2 2.065(8) . ?
Co1 N5 2.078(8) . ?
Co1 N3 2.093(7) . ?
Co1 N6 2.101(8) . ?
Co1 N4 2.196(9) . ?
Co1 N1 2.208(9) . ?
N1 C5 1.346(14) . ?
N1 C1 1.362(12) . ?
N2 C6 1.275(12) . ?
N2 C7 1.448(12) . ?
N3 C12 1.437(12) . ?
N3 S1 1.593(8) . ?
N4 C24 1.350(12) . ?
N4 C20 1.341(12) . ?
N5 C25 1.251(12) . ?
N5 C26 1.414(13) . ?
N6 C31 1.406(13) . ?
N6 S2 1.590(7) . ?
C1 C2 1.333(15) . ?
C2 C3 1.382(19) . ?
C3 C4 1.416(18) . ?
C4 C5 1.404(16) . ?
C5 C6 1.466(16) . ?
C7 C12 1.384(14) . ?
C7 C8 1.374(13) . ?
C8 C9 1.347(15) . ?
C9 C10 1.383(15) . ?
C10 C11 1.374(14) . ?
C11 C12 1.405(13) . ?
S1 O1 1.459(7) . ?
S1 O2 1.468(7) . ?
S1 C13 1.752(10) . ?
C13 C18 1.360(13) . ?
C13 C14 1.374(15) . ?
C14 C15 1.396(16) . ?
C15 C16 1.386(18) . ?
C16 C17 1.421(17) . ?
C16 C19 1.545(15) . ?
C17 C18 1.376(14) . ?
C20 C21 1.428(15) . ?
C21 C22 1.308(15) . ?
C22 C23 1.333(18) . ?
C23 C24 1.345(13) . ?
C24 C25 1.474(14) . ?
C26 C27 1.395(13) . ?
C26 C31 1.422(14) . ?
C27 C28 1.365(15) . ?
C28 C29 1.321(15) . ?
C29 C30 1.404(14) . ?
C30 C31 1.410(13) . ?
S2 O4 1.445(7) . ?
S2 O3 1.454(7) . ?
S2 C32 1.776(10) . ?
C33 C32 1.345(12) . ?
C33 C34 1.396(15) . ?
C34 C35 1.360(16) . ?
C35 C36 1.377(16) . ?
C35 C38 1.537(16) . ?
C36 C37 1.341(17) . ?
C37 C32 1.375(15) . ?
